data_4313936
loop_
_publ_author_name
'Marlon K. Thompson'
'Alan J. Lough'
'Andrew J. P. White'
'David J. Williams'
'Ishenkumba A. Kahwa'

_publ_section_title
;
 Formation of Two Diverse Classes of Poly(amino-alkoxide) Chelates and
 Their Mononuclear and Polynuclear Lanthanide(III) Complexes
;
_journal_name_full 'Inorganic Chemistry'
_journal_page_first 4828
_journal_page_last 4841
_journal_paper_doi 10.1021/ic020154a
_journal_volume 42
_journal_year 2003
_chemical_formula_sum 'C81 H215 Cl14 N20 O93 Tb5'
_chemical_formula_weight 4248.63
_chemical_name_systematic
;
   ?
;
_space_group_IT_number 85
_symmetry_cell_setting tetragonal
_symmetry_space_group_name_Hall '-P 4a'
_symmetry_space_group_name_H-M 'P 4/n :2'
_atom_sites_solution_hydrogens geom
_atom_sites_solution_primary direct
_atom_sites_solution_secondary difmap
_audit_creation_method SHELXL
_cell_angle_alpha 90.00
_cell_angle_beta 90.00
_cell_angle_gamma 90.00
_cell_formula_units_Z 2
_cell_length_a 23.1578(10)
_cell_length_b 23.1578(10)
_cell_length_c 14.9189(10)
_cell_measurement_reflns_used 26
_cell_measurement_temperature 173(2)
_cell_measurement_theta_max 27.98
_cell_measurement_theta_min 11.28
_cell_volume 8000.8(7)
_computing_cell_refinement 'Siemens XSCANS'
_computing_data_collection 'Siemens XSCANS'
_computing_data_reduction 'Siemens SHELXTL'
_computing_molecular_graphics 'Siemens SHELXTL'
_computing_publication_material 'Siemens SHELXTL'
_computing_structure_refinement 'SHELXL-93 (Sheldrick, 1993)'
_computing_structure_solution 'SHELXS-86 (Sheldrick, 1990)'
_diffrn_ambient_temperature 173(2)
_diffrn_measurement_device 'Siemens P4'
_diffrn_measurement_method '\w scans'
_diffrn_radiation_monochromator graphite
_diffrn_radiation_source 'fine-focus sealed tube'
_diffrn_radiation_type CuK\a
_diffrn_radiation_wavelength 1.54178
_diffrn_reflns_av_R_equivalents 0.0890
_diffrn_reflns_av_sigmaI/netI 0.0628
_diffrn_reflns_limit_h_max 0
_diffrn_reflns_limit_h_min -26
_diffrn_reflns_limit_k_max 0
_diffrn_reflns_limit_k_min -26
_diffrn_reflns_limit_l_max 16
_diffrn_reflns_limit_l_min 0
_diffrn_reflns_number 6184
_diffrn_reflns_theta_max 60.01
_diffrn_reflns_theta_min 2.96
_diffrn_standards_interval_count 97
_diffrn_standards_number 3
_exptl_absorpt_coefficient_mu 13.749
_exptl_absorpt_correction_T_max 0.1512
_exptl_absorpt_correction_T_min 0.0365
_exptl_absorpt_correction_type Ellipsoidal
_exptl_crystal_colour Clear
_exptl_crystal_density_diffrn 1.764
_exptl_crystal_description blocks
_exptl_crystal_F_000 4296
_exptl_crystal_size_max 0.33
_exptl_crystal_size_mid 0.20
_exptl_crystal_size_min 0.17
_refine_diff_density_max 1.772
_refine_diff_density_min -1.017
_refine_diff_density_rms 0.132
_refine_ls_extinction_coef 0.00005(2)
_refine_ls_extinction_expression Fc^*^=kFc[1+0.001xFc^2^\l^3^/sin(2\q)]^-1/4^
_refine_ls_extinction_method SHELXL
_refine_ls_goodness_of_fit_all 1.055
_refine_ls_goodness_of_fit_obs 1.150
_refine_ls_matrix_type full
_refine_ls_number_parameters 628
_refine_ls_number_reflns 5286
_refine_ls_number_restraints 2046
_refine_ls_restrained_S_all 1.074
_refine_ls_restrained_S_obs 1.066
_refine_ls_R_factor_all 0.1218
_refine_ls_R_factor_obs 0.0791
_refine_ls_shift/esd_max -0.002
_refine_ls_shift/esd_mean 0.000
_refine_ls_structure_factor_coef Fsqd
_refine_ls_weighting_details 'w=1/[\s^2^(Fo^2^)+(0.1437P)^2^+4.4740P] where P=(Fo^2^+2Fc^2^)/3'
_refine_ls_weighting_scheme calc
_refine_ls_wR_factor_all 0.2514
_refine_ls_wR_factor_obs 0.2035
_reflns_number_observed 3861
_reflns_number_total 5867
_reflns_observed_criterion >2sigma(I)
_cod_data_source_file ic020154a_3.cif
_cod_data_source_block KW0003
_cod_depositor_comments
;
The following automatic conversions were performed:

'_symmetry_cell_setting' value 'Tetragonal' changed to 'tetragonal'
according to the built-in table from CIF Core dictionary named
'cif_core.dic' version 2.4.1 from 2010-06-29.

Automatic conversion script
Id: cif_fix_values 1646 2011-03-28 12:23:43Z adriana 

The following automatic conversions were performed:

'_refine_ls_weighting_scheme' value 'calc
w=1/[\s^2^(Fo^2^)+(0.1437P)^2^+4.4740P] where P=(Fo^2^+2Fc^2^)/3' was
changed to 'calc'. New tag '_refine_ls_weighting_details' was
created. The value of the new tag was set to
'w=1/[\s^2^(Fo^2^)+(0.1437P)^2^+4.4740P] where P=(Fo^2^+2Fc^2^)/3'.

Automatic conversion script
Id: cif_fix_values 3143 2015-03-26 13:38:13Z robertas 
;
_cod_original_sg_symbol_H-M 'P 4/n'
_cod_original_formula_sum 'C81 H215 N20 O93 Cl14 Tb5'
_cod_database_code 4313936

loop_
_symmetry_equiv_pos_as_xyz
'x, y, z'
'-x+1/2, -y+1/2, z'
'-y+1/2, x, z'
'y, -x+1/2, z'
'-x, -y, -z'
'x-1/2, y-1/2, -z'
'y-1/2, -x, -z'
'-y, x-1/2, -z'

loop_
_atom_site_aniso_label
_atom_site_aniso_U_11
_atom_site_aniso_U_22
_atom_site_aniso_U_33
_atom_site_aniso_U_23
_atom_site_aniso_U_13
_atom_site_aniso_U_12
Tb 0.0523(4) 0.0582(4) 0.0730(5) 0.0013(3) -0.0029(3) -0.0073(3)
N1 0.041(8) 0.051(9) 0.071(10) 0.001(7) -0.008(7) -0.003(7)
C2 0.091(15) 0.081(14) 0.071(14) -0.017(11) -0.005(11) 0.025(13)
C3 0.083(13) 0.058(11) 0.088(14) -0.024(10) 0.000(11) 0.012(10)
N4 0.072(13) 0.058(11) 0.106(15) 0.004(10) -0.001(11) 0.012(8)
C5 0.088(14) 0.080(14) 0.109(16) -0.010(13) 0.006(13) 0.042(13)
C6 0.060(12) 0.107(15) 0.092(16) 0.014(13) -0.010(11) 0.017(11)
N7 0.044(9) 0.126(16) 0.109(15) -0.008(13) -0.020(9) -0.009(10)
C8 0.045(10) 0.094(15) 0.097(15) -0.003(13) -0.004(10) -0.020(10)
C9 0.056(11) 0.079(12) 0.080(13) 0.006(11) 0.012(10) -0.002(10)
N10 0.044(8) 0.066(10) 0.075(11) 0.013(9) 0.001(9) -0.005(7)
C11 0.057(10) 0.073(12) 0.072(12) 0.005(12) -0.001(10) -0.012(9)
C12 0.093(14) 0.092(14) 0.079(14) -0.001(12) 0.012(12) -0.008(12)
C13 0.061(11) 0.084(13) 0.085(13) 0.002(11) -0.002(10) -0.019(10)
C14 0.062(12) 0.109(16) 0.080(14) 0.025(13) -0.017(11) 0.010(12)
O15 0.062(8) 0.064(8) 0.103(11) -0.003(8) -0.003(8) 0.012(6)
C16 0.098(15) 0.075(13) 0.123(17) -0.002(13) 0.014(14) 0.009(11)
C17 0.070(12) 0.049(10) 0.099(15) -0.009(10) -0.023(11) -0.018(9)
O18 0.077(9) 0.063(8) 0.096(11) -0.003(8) 0.003(8) -0.010(7)
C19 0.082(14) 0.103(16) 0.121(18) -0.005(14) -0.022(13) 0.005(12)
C20 0.067(12) 0.104(15) 0.059(11) 0.036(11) -0.035(10) 0.001(10)
O21 0.074(10) 0.095(11) 0.104(12) 0.018(10) -0.003(9) 0.004(9)
C22 0.070(12) 0.076(12) 0.098(15) -0.004(11) -0.003(11) -0.015(10)
C23 0.066(11) 0.019(7) 0.106(15) -0.013(8) 0.013(10) -0.004(7)
O24 0.093(11) 0.075(9) 0.088(11) -0.004(8) 0.011(9) -0.008(8)
O30 0.067(6) 0.100(7) 0.124(9) -0.003(6) 0.032(6) -0.015(5)
Tb' 0.0405(4) 0.0405(4) 0.0577(8) 0.000 0.000 0.000
N31 0.054(5) 0.057(5) 0.069(6) 0.009(4) -0.021(4) -0.002(4)
C32 0.072(8) 0.064(7) 0.081(9) 0.002(6) -0.025(7) -0.007(6)
C33 0.098(10) 0.074(8) 0.072(9) -0.005(7) -0.025(7) -0.017(7)
C34 0.056(7) 0.075(8) 0.106(11) 0.017(7) -0.005(7) 0.017(6)
C35 0.050(6) 0.055(6) 0.106(11) 0.000(6) -0.003(6) 0.004(5)
O36 0.042(4) 0.060(4) 0.090(6) 0.009(4) 0.002(4) 0.005(3)
O37 0.067(6) 0.067(6) 0.047(9) 0.000 0.000 0.000
C38 0.061(8) 0.061(8) 0.081(18) 0.000 0.000 0.000
Cl4 0.084(2) 0.068(2) 0.104(3) 0.009(2) 0.020(2) 0.003(2)
O41 0.072(6) 0.077(6) 0.141(10) 0.022(6) 0.032(6) 0.000(5)
O42 0.096(8) 0.133(11) 0.155(12) 0.054(9) 0.033(8) 0.047(8)
O43 0.135(10) 0.079(7) 0.132(11) 0.016(7) 0.045(8) -0.016(7)
O44 0.119(11) 0.194(16) 0.115(12) -0.039(11) 0.014(9) -0.011(10)
Cl5 0.183(6) 0.126(4) 0.107(4) -0.007(3) 0.021(4) 0.061(4)
O51 0.302(33) 0.186(24) 0.193(25) 0.045(19) 0.064(24) 0.123(24)
O52 0.322(32) 0.108(16) 0.208(25) -0.025(16) 0.015(24) 0.015(19)
O53 0.252(31) 0.289(34) 0.276(34) 0.057(28) -0.025(27) -0.087(27)
O54 0.207(24) 0.144(19) 0.273(29) -0.006(19) 0.075(22) 0.055(18)
Cl6 0.096(3) 0.099(3) 0.128(4) -0.002(3) -0.019(2) 0.012(2)
O61 0.136(22) 0.082(15) 0.291(45) 0.032(21) -0.001(24) -0.016(14)
O62 0.093(14) 0.191(27) 0.123(19) 0.023(18) -0.008(13) -0.009(15)
O63 0.230(38) 0.058(12) 0.346(53) -0.036(21) 0.050(36) 0.006(16)
O64 0.128(19) 0.120(18) 0.163(25) 0.013(16) 0.035(18) -0.001(15)
Cl7 0.103(3) 0.103(3) 0.070(4) 0.000 0.000 0.000
Cl8 0.069(2) 0.069(2) 0.114(6) 0.000 0.000 0.000
O81 0.231(20) 0.137(13) 0.138(13) 0.006(11) 0.001(14) -0.103(13)
O90 0.094(9) 0.199(14) 0.243(17) -0.044(13) -0.029(10) 0.012(9)
O91 0.145(11) 0.113(9) 0.182(13) -0.017(9) 0.031(10) -0.028(8)
O92 0.191(23) 0.160(21) 0.180(22) -0.006(16) -0.012(18) 0.011(19)
O93 0.159(19) 0.198(21) 0.148(19) -0.037(16) -0.005(16) -0.009(16)

loop_
_atom_site_label
_atom_site_type_symbol
_atom_site_fract_x
_atom_site_fract_y
_atom_site_fract_z
_atom_site_U_iso_or_equiv
_atom_site_thermal_displace_type
_atom_site_occupancy
_atom_site_calc_flag
_atom_site_refinement_flags
_atom_site_disorder_group
Tb Tb 0.44259(3) 0.86404(3) 0.25671(5) 0.0612(3) Uani 1 d D .
N1 N 0.4313(6) 0.8690(6) 0.0822(9) 0.055(4) Uani 0.55 d PDU 1
C2 C 0.4620(11) 0.8212(7) 0.0383(14) 0.081(8) Uani 0.55 d PDU 1
H2A H 0.4463(11) 0.8162(7) -0.0230(14) 0.097 Uiso 0.55 calc PR 1
H2B H 0.5033(11) 0.8316(7) 0.0326(14) 0.097 Uiso 0.55 calc PR 1
C3 C 0.4573(9) 0.7668(6) 0.0861(13) 0.076(6) Uani 0.55 d PDU 1
H3A H 0.4793(9) 0.7368(6) 0.0533(13) 0.092 Uiso 0.55 calc PR 1
H3B H 0.4163(9) 0.7547(6) 0.0875(13) 0.092 Uiso 0.55 calc PR 1
N4 N 0.4792(7) 0.7704(7) 0.1788(13) 0.078(9) Uani 0.55 d PDU 1
C5 C 0.5426(7) 0.7676(10) 0.1811(14) 0.092(8) Uani 0.55 d PDU 1
H5A H 0.5547(7) 0.7271(10) 0.1712(14) 0.110 Uiso 0.55 calc PR 1
H5B H 0.5582(7) 0.7910(10) 0.1312(14) 0.110 Uiso 0.55 calc PR 1
C6 C 0.5675(9) 0.7878(8) 0.2646(14) 0.086(8) Uani 0.55 d PDU 1
H6A H 0.6101(9) 0.7845(8) 0.2607(14) 0.104 Uiso 0.55 calc PR 1
H6B H 0.5544(9) 0.7624(8) 0.3138(14) 0.104 Uiso 0.55 calc PR 1
N7 N 0.5525(6) 0.8483(8) 0.2873(11) 0.093(7) Uani 0.55 d PDU 1
C8 C 0.5881(7) 0.8881(7) 0.2335(14) 0.079(7) Uani 0.55 d PDU 1
H8A H 0.6271(7) 0.8906(7) 0.2604(14) 0.095 Uiso 0.55 calc PR 1
H8B H 0.5923(7) 0.8722(7) 0.1723(14) 0.095 Uiso 0.55 calc PR 1
C9 C 0.5640(7) 0.9460(7) 0.2272(14) 0.072(6) Uani 0.55 d PDU 1
H9A H 0.5897(7) 0.9702(7) 0.1899(14) 0.086 Uiso 0.55 calc PR 1
H9B H 0.5626(7) 0.9633(7) 0.2879(14) 0.086 Uiso 0.55 calc PR 1
N10 N 0.5051(6) 0.9468(6) 0.1881(10) 0.062(4) Uani 0.55 d PDU 1
C11 C 0.5090(7) 0.9405(9) 0.0895(11) 0.067(6) Uani 0.55 d PDU 1
H11A H 0.5225(7) 0.9774(9) 0.0634(11) 0.081 Uiso 0.55 calc PR 1
H11B H 0.5380(7) 0.9105(9) 0.0751(11) 0.081 Uiso 0.55 calc PR 1
C12 C 0.4543(8) 0.9249(8) 0.0487(14) 0.088(7) Uani 0.55 d PDU 1
H12A H 0.4594(8) 0.9224(8) -0.0171(14) 0.105 Uiso 0.55 calc PR 1
H12B H 0.4257(8) 0.9557(8) 0.0610(14) 0.105 Uiso 0.55 calc PR 1
C13 C 0.3685(7) 0.8664(9) 0.0625(15) 0.076(6) Uani 0.55 d PDU 1
H13A H 0.3624(7) 0.8736(9) -0.0022(15) 0.092 Uiso 0.55 calc PR 1
H13B H 0.3542(7) 0.8271(9) 0.0760(15) 0.092 Uiso 0.55 calc PR 1
C14 C 0.3350(8) 0.9081(12) 0.1137(12) 0.084(8) Uani 0.55 d PDU 1
H14A H 0.3352(8) 0.9457(12) 0.0821(12) 0.100 Uiso 0.55 calc PR 1
H14B H 0.2945(8) 0.8948(12) 0.1179(12) 0.100 Uiso 0.55 calc PR 1
O15 O 0.3577(6) 0.9153(7) 0.2005(11) 0.076(4) Uani 0.55 d PDU 1
C16 C 0.4543(7) 0.7240(10) 0.2341(17) 0.099(9) Uani 0.55 d PDU 1
H16A H 0.4650(7) 0.6861(10) 0.2084(17) 0.119 Uiso 0.55 calc PR 1
H16B H 0.4706(7) 0.7262(10) 0.2954(17) 0.119 Uiso 0.55 calc PR 1
C17 C 0.3918(7) 0.7286(6) 0.2387(19) 0.073(7) Uani 0.55 d PDU 1
H17A H 0.3747(7) 0.7135(6) 0.1825(19) 0.087 Uiso 0.55 calc PR 1
H17B H 0.3773(7) 0.7049(6) 0.2890(19) 0.087 Uiso 0.55 calc PR 1
O18 O 0.3746(6) 0.7863(5) 0.2509(12) 0.079(4) Uani 0.55 d PDU 1
C19 C 0.5632(9) 0.8589(11) 0.3839(12) 0.102(9) Uani 0.55 d PDU 1
H19A H 0.6028(9) 0.8460(11) 0.3989(12) 0.122 Uiso 0.55 calc PR 1
H19B H 0.5610(9) 0.9010(11) 0.3955(12) 0.122 Uiso 0.55 calc PR 1
C20 C 0.5223(7) 0.8293(12) 0.4421(12) 0.077(8) Uani 0.55 d PDU 1
H20A H 0.5368(7) 0.7901(12) 0.4559(12) 0.092 Uiso 0.55 calc PR 1
H20B H 0.5185(7) 0.8508(12) 0.4992(12) 0.092 Uiso 0.55 calc PR 1
O21 O 0.4679(6) 0.8253(9) 0.3998(12) 0.091(5) Uani 0.55 d PDU 1
C22 C 0.4765(9) 1.0026(8) 0.2093(11) 0.081(7) Uani 0.55 d PDU 1
H22A H 0.5025(9) 1.0347(8) 0.1920(11) 0.097 Uiso 0.55 calc PR 1
H22B H 0.4408(9) 1.0060(8) 0.1731(11) 0.097 Uiso 0.55 calc PR 1
C23 C 0.4619(10) 1.0083(5) 0.3035(13) 0.063(6) Uani 0.55 d PDU 1
H23A H 0.4950(10) 1.0251(5) 0.3362(13) 0.076 Uiso 0.55 calc PR 1
H23B H 0.4287(10) 1.0349(5) 0.3100(13) 0.076 Uiso 0.55 calc PR 1
O24 O 0.4476(8) 0.9543(5) 0.3415(11) 0.085(5) Uani 0.55 d PDU 1
N1' N 0.4489(8) 0.8860(8) 0.0853(11) 0.062(7) Uiso 0.45 d PD 2
C2' C 0.4500(13) 0.8327(9) 0.0306(19) 0.089(13) Uiso 0.45 d PD 2
H2'A H 0.4104(13) 0.8168(9) 0.0270(19) 0.107 Uiso 0.45 calc PR 2
H2'B H 0.4624(13) 0.8426(9) -0.0310(19) 0.107 Uiso 0.45 calc PR 2
C3' C 0.4882(11) 0.7886(10) 0.0657(16) 0.085(9) Uiso 0.45 d PD 2
H3'A H 0.5286(11) 0.8023(10) 0.0611(16) 0.102 Uiso 0.45 calc PR 2
H3'B H 0.4845(11) 0.7533(10) 0.0286(16) 0.102 Uiso 0.45 calc PR 2
N4' N 0.4754(9) 0.7740(9) 0.1601(14) 0.077(11) Uiso 0.45 d PD 2
C5' C 0.5274(11) 0.7429(9) 0.1967(20) 0.090(11) Uiso 0.45 d PD 2
H5'A H 0.5161(11) 0.7199(9) 0.2498(20) 0.108 Uiso 0.45 calc PR 2
H5'B H 0.5428(11) 0.7161(9) 0.1508(20) 0.108 Uiso 0.45 calc PR 2
C6' C 0.5717(10) 0.7845(11) 0.2217(18) 0.078(9) Uiso 0.45 d PD 2
H6'A H 0.5854(10) 0.8049(11) 0.1675(18) 0.093 Uiso 0.45 calc PR 2
H6'B H 0.6050(10) 0.7638(11) 0.2483(18) 0.093 Uiso 0.45 calc PR 2
N7' N 0.5489(8) 0.8272(9) 0.2874(15) 0.087(9) Uiso 0.45 d PD 2
C8' C 0.5904(11) 0.8760(9) 0.2927(17) 0.079(8) Uiso 0.45 d PD 2
H8'A H 0.5864(11) 0.8949(9) 0.3519(17) 0.094 Uiso 0.45 calc PR 2
H8'B H 0.6301(11) 0.8606(9) 0.2883(17) 0.094 Uiso 0.45 calc PR 2
C9' C 0.5820(9) 0.9187(10) 0.2233(17) 0.072(9) Uiso 0.45 d PD 2
H9'A H 0.5923(9) 0.9016(10) 0.1647(17) 0.087 Uiso 0.45 calc PR 2
H9'B H 0.6083(9) 0.9517(10) 0.2343(17) 0.087 Uiso 0.45 calc PR 2
N10' N 0.5216(8) 0.9402(8) 0.2195(13) 0.069(8) Uiso 0.45 d PD 2
C11' C 0.5113(12) 0.9653(9) 0.1294(14) 0.077(8) Uiso 0.45 d PD 2
H11C H 0.4778(12) 0.9918(9) 0.1325(14) 0.092 Uiso 0.45 calc PR 2
H11D H 0.5455(12) 0.9882(9) 0.1113(14) 0.092 Uiso 0.45 calc PR 2
C12' C 0.5002(11) 0.9213(13) 0.0622(16) 0.109(15) Uiso 0.45 d PD 2
H12C H 0.5344(11) 0.8959(13) 0.0570(16) 0.130 Uiso 0.45 calc PR 2
H12D H 0.4940(11) 0.9401(13) 0.0034(16) 0.130 Uiso 0.45 calc PR 2
C13' C 0.3955(9) 0.9185(10) 0.0641(19) 0.081(8) Uiso 0.45 d PD 2
H13C H 0.3975(9) 0.9571(10) 0.0923(19) 0.097 Uiso 0.45 calc PR 2
H13D H 0.3927(9) 0.9239(10) -0.0015(19) 0.097 Uiso 0.45 calc PR 2
C14' C 0.3442(10) 0.8887(22) 0.0959(23) 0.138(22) Uiso 0.45 d PD 2
H14C H 0.3123(10) 0.9168(22) 0.1028(23) 0.165 Uiso 0.45 calc PR 2
H14D H 0.3322(10) 0.8596(22) 0.0510(23) 0.165 Uiso 0.45 calc PR 2
O15' O 0.3541(7) 0.8612(9) 0.1782(13) 0.079(5) Uiso 0.45 d PD 2
C16' C 0.4264(11) 0.7326(14) 0.1636(16) 0.100(11) Uiso 0.45 d PD 2
H16C H 0.3927(11) 0.7491(14) 0.1320(16) 0.120 Uiso 0.45 calc PR 2
H16D H 0.4374(11) 0.6963(14) 0.1329(16) 0.120 Uiso 0.45 calc PR 2
C17' C 0.4113(23) 0.7204(11) 0.2562(19) 0.138(24) Uiso 0.45 d PD 2
H17C H 0.3726(23) 0.7024(11) 0.2582(19) 0.165 Uiso 0.45 calc PR 2
H17D H 0.4393(23) 0.6925(11) 0.2814(19) 0.165 Uiso 0.45 calc PR 2
O18' O 0.4112(10) 0.7706(8) 0.3088(14) 0.085(6) Uiso 0.45 d PD 2
C19' C 0.5481(14) 0.7992(11) 0.3775(18) 0.110(12) Uiso 0.45 d PD 2
H19C H 0.5282(14) 0.7615(11) 0.3732(18) 0.133 Uiso 0.45 calc PR 2
H19D H 0.5883(14) 0.7920(11) 0.3973(18) 0.133 Uiso 0.45 calc PR 2
C20' C 0.5190(26) 0.8348(31) 0.4437(16) 0.305(72) Uiso 0.45 d PD 2
H20C H 0.5029(26) 0.8095(31) 0.4909(16) 0.366 Uiso 0.45 calc PR 2
H20D H 0.5478(26) 0.8605(31) 0.4723(16) 0.366 Uiso 0.45 calc PR 2
O21' O 0.4743(10) 0.8687(11) 0.4082(12) 0.092(7) Uiso 0.45 d PD 2
C22' C 0.5143(9) 0.9871(12) 0.2876(16) 0.085(9) Uiso 0.45 d PD 2
H22C H 0.5241(9) 0.9722(12) 0.3479(16) 0.102 Uiso 0.45 calc PR 2
H22D H 0.5406(9) 1.0196(12) 0.2737(16) 0.102 Uiso 0.45 calc PR 2
C23' C 0.4547(9) 1.0073(10) 0.2867(43) 0.186(40) Uiso 0.45 d PD 2
H23C H 0.4465(9) 1.0286(10) 0.3428(43) 0.223 Uiso 0.45 calc PR 2
H23D H 0.4490(9) 1.0341(10) 0.2358(43) 0.223 Uiso 0.45 calc PR 2
O24' O 0.4164(7) 0.9605(6) 0.2787(14) 0.067(4) Uiso 0.45 d PD 2
O30 O 0.3595(4) 0.8742(5) 0.3677(9) 0.097(3) Uani 1 d . .
Tb' Tb 0.2500 0.2500 0.22550(9) 0.0462(3) Uani 1 d S .
N31 N 0.3305(4) 0.2101(4) 0.3376(7) 0.060(2) Uani 1 d . .
C32 C 0.3639(6) 0.2567(6) 0.3800(10) 0.072(3) Uani 1 d . .
H32A H 0.3923(6) 0.2721(6) 0.3366(10) 0.087 Uiso 1 calc R .
H32B H 0.3854(6) 0.2411(6) 0.4320(10) 0.087 Uiso 1 calc R .
C33 C 0.3249(7) 0.3048(6) 0.4110(10) 0.081(4) Uani 1 d . .
H33A H 0.2985(7) 0.2897(6) 0.4577(10) 0.098 Uiso 1 calc R .
H33B H 0.3487(7) 0.3355(6) 0.4386(10) 0.098 Uiso 1 calc R .
C34 C 0.3696(6) 0.1735(6) 0.2826(11) 0.079(4) Uani 1 d . .
H34A H 0.3483(6) 0.1389(6) 0.2619(11) 0.095 Uiso 1 calc R .
H34B H 0.4023(6) 0.1603(6) 0.3201(11) 0.095 Uiso 1 calc R .
C35 C 0.3930(5) 0.2061(5) 0.2015(11) 0.071(3) Uani 1 d . .
H35A H 0.4243(5) 0.2327(5) 0.2196(11) 0.085 Uiso 1 calc R .
H35B H 0.4083(5) 0.1788(5) 0.1563(11) 0.085 Uiso 1 calc R .
O36 O 0.3456(3) 0.2373(3) 0.1663(6) 0.064(2) Uani 1 d . .
O37 O 0.2500 0.2500 0.0624(10) 0.060(4) Uani 1 d S .
C38 C 0.2500 0.2500 -0.0253(18) 0.068(6) Uani 1 d S .
H38A H 0.2652 0.2869 -0.0472(18) 0.102 Uiso 0.25 d PR .
H38B H 0.2105 0.2447 -0.0472(18) 0.102 Uiso 0.25 d PR .
H38C H 0.2744 0.2184 -0.0472(18) 0.102 Uiso 0.25 d PR .
Cl4 Cl 0.4171(2) 0.34525(15) 0.0314(3) 0.0855(10) Uani 1 d D .
O41 O 0.4636(4) 0.3568(4) -0.0293(8) 0.097(3) Uani 1 d D .
O42 O 0.3666(5) 0.3767(6) 0.0040(10) 0.128(5) Uani 1 d D .
O43 O 0.4040(6) 0.2840(4) 0.0256(9) 0.115(4) Uani 1 d D .
O44 O 0.4315(6) 0.3579(7) 0.1215(8) 0.143(6) Uani 1 d D .
Cl5 Cl 0.5060(3) 0.6450(3) 0.4763(4) 0.138(2) Uani 1 d D .
O51 O 0.5375(12) 0.6596(12) 0.4001(16) 0.227(16) Uani 0.75 d PDU 1
O52 O 0.4849(13) 0.5859(7) 0.4770(19) 0.213(13) Uani 0.75 d PDU 1
O53 O 0.5439(13) 0.6489(15) 0.5546(18) 0.272(20) Uani 0.75 d PDU 1
O54 O 0.4588(11) 0.6843(10) 0.4930(21) 0.208(13) Uani 0.75 d PDU 1
O51' O 0.5108(16) 0.6502(17) 0.3830(12) 0.077(10) Uiso 0.25 d PDU 2
O52' O 0.4514(12) 0.6130(19) 0.4958(30) 0.143(17) Uiso 0.25 d PDU 2
O53' O 0.5001(20) 0.6997(11) 0.5199(25) 0.104(13) Uiso 0.25 d PDU 2
O54' O 0.5510(12) 0.6122(15) 0.5164(22) 0.080(9) Uiso 0.25 d PDU 2
Cl6 Cl 0.3445(2) 0.5611(2) 0.2445(4) 0.1077(14) Uani 1 d D .
O61 O 0.3568(10) 0.5117(8) 0.2963(17) 0.170(14) Uani 0.60 d PD 1
O62 O 0.2920(7) 0.5462(11) 0.1941(14) 0.136(9) Uani 0.60 d PD 1
O63 O 0.3249(13) 0.6070(8) 0.3057(18) 0.211(18) Uani 0.60 d PD 1
O64 O 0.3885(8) 0.5820(10) 0.1903(15) 0.137(9) Uani 0.60 d PD 1
O61' O 0.3078(16) 0.5304(17) 0.3077(23) 0.202(17) Uiso 0.40 d PDU 2
O62' O 0.3911(12) 0.5862(15) 0.2924(23) 0.153(13) Uiso 0.40 d PDU 2
O63' O 0.3674(15) 0.5163(13) 0.1853(22) 0.151(13) Uiso 0.40 d PDU 2
O64' O 0.3124(16) 0.6015(14) 0.1950(24) 0.162(14) Uiso 0.40 d PDU 2
Cl7 Cl 0.2500 0.2500 -0.3331(5) 0.092(2) Uani 1 d SD .
O71 O 0.2151(19) 0.2250(19) -0.2629(26) 0.117(16) Uiso 0.25 d PD -1
O72 O 0.2209(18) 0.2991(14) -0.3698(29) 0.108(15) Uiso 0.25 d PD -1
O73 O 0.3038(13) 0.2681(23) -0.2948(37) 0.173(32) Uiso 0.25 d PD -1
O74 O 0.2593(24) 0.2082(17) -0.4018(26) 0.165(30) Uiso 0.25 d PD -1
Cl8 Cl 0.2500 0.7500 0.0000 0.084(2) Uani 1 d S .
O81 O 0.2760(10) 0.7911(8) -0.0552(11) 0.168(8) Uani 1 d . .
O90 O 0.2375(7) 0.6919(9) 0.2506(14) 0.179(7) Uani 1 d U .
O91 O 0.4870(7) 0.6991(7) 0.7020(13) 0.147(6) Uani 1 d U .
O92 O 0.2147(15) 0.7481(30) 0.4878(35) 0.177(16) Uani 0.50 d PU .
O93 O 0.1173(17) 0.7021(19) 0.5157(26) 0.168(13) Uani 0.50 d PU .

loop_
_atom_type_symbol
_atom_type_description
_atom_type_scat_dispersion_real
_atom_type_scat_dispersion_imag
_atom_type_scat_source
C C 0.0181 0.0091 'International Tables Vol C Tables 4.2.6.8 and 6.1.1.4'
H H 0.0000 0.0000 'International Tables Vol C Tables 4.2.6.8 and 6.1.1.4'
N N 0.0311 0.0180 'International Tables Vol C Tables 4.2.6.8 and 6.1.1.4'
O O 0.0492 0.0322 'International Tables Vol C Tables 4.2.6.8 and 6.1.1.4'
Cl Cl 0.3639 0.7018 'International Tables Vol C Tables 4.2.6.8 and 6.1.1.4'
Tb Tb -9.1472 9.1891 'International Tables Vol C Tables 4.2.6.8 and 6.1.1.4'

loop_
_geom_angle_atom_site_label_1
_geom_angle_atom_site_label_2
_geom_angle_atom_site_label_3
_geom_angle
_geom_angle_site_symmetry_1
_geom_angle_site_symmetry_3
_geom_angle_publ_flag
O24' Tb O15' 82.6(7) . . ?
O24' Tb O21' 84.5(8) . . ?
O15' Tb O21' 137.8(8) . . ?
O21 Tb O18 84.9(6) . . ?
O24' Tb O18' 137.2(7) . . ?
O15' Tb O18' 82.7(7) . . ?
O21' Tb O18' 80.1(8) . . ?
O21 Tb O15 133.3(6) . . ?
O18 Tb O15 79.9(5) . . ?
O21 Tb O24 81.2(7) . . ?
O18 Tb O24 133.9(6) . . ?
O15 Tb O24 78.5(6) . . ?
O24' Tb O30 68.0(5) . . ?
O15' Tb O30 70.7(6) . . ?
O21' Tb O30 67.2(6) . . ?
O21 Tb O30 68.8(5) . . ?
O18 Tb O30 66.2(5) . . ?
O18' Tb O30 69.3(6) . . ?
O15 Tb O30 64.6(5) . . ?
O24 Tb O30 67.7(5) . . ?
O24' Tb N10' 64.2(6) . . ?
O15' Tb N10' 121.6(6) . . ?
O21' Tb N10' 87.4(8) . . ?
O18' Tb N10' 152.8(7) . . ?
O30 Tb N10' 127.4(5) . . ?
O21 Tb N4 90.4(7) . . ?
O18 Tb N4 64.6(5) . . ?
O15 Tb N4 120.9(5) . . ?
O24 Tb N4 158.0(6) . . ?
O30 Tb N4 127.8(4) . . ?
O21 Tb N10 119.3(5) . . ?
O18 Tb N10 154.6(6) . . ?
O15 Tb N10 87.4(5) . . ?
O24 Tb N10 63.2(4) . . ?
O30 Tb N10 127.3(4) . . ?
N4 Tb N10 104.8(5) . . ?
O24' Tb N1' 88.1(6) . . ?
O15' Tb N1' 64.4(6) . . ?
O21' Tb N1' 154.7(8) . . ?
O18' Tb N1' 120.5(6) . . ?
O30 Tb N1' 131.3(5) . . ?
N10' Tb N1' 67.7(6) . . ?
O21 Tb N7 63.4(5) . . ?
O18 Tb N7 122.9(5) . . ?
O15 Tb N7 155.7(5) . . ?
O24 Tb N7 89.0(6) . . ?
O30 Tb N7 129.4(5) . . ?
N4 Tb N7 69.1(5) . . ?
N10 Tb N7 68.3(5) . . ?
O21 Tb N1 158.4(6) . . ?
O18 Tb N1 86.1(5) . . ?
O15 Tb N1 63.7(5) . . ?
O24 Tb N1 118.8(5) . . ?
O30 Tb N1 124.5(4) . . ?
N4 Tb N1 68.0(5) . . ?
N10 Tb N1 68.5(4) . . ?
N7 Tb N1 106.1(5) . . ?
O24' Tb N7' 121.7(6) . . ?
O15' Tb N7' 152.2(7) . . ?
O21' Tb N7' 64.0(7) . . ?
O18' Tb N7' 86.3(7) . . ?
O30 Tb N7' 128.3(6) . . ?
N10' Tb N7' 66.5(6) . . ?
N1' Tb N7' 100.4(6) . . ?
O24' Tb N4' 154.7(7) . . ?
O15' Tb N4' 87.6(7) . . ?
O21' Tb N4' 117.7(7) . . ?
O18' Tb N4' 63.6(7) . . ?
O30 Tb N4' 130.0(5) . . ?
N10' Tb N4' 102.4(6) . . ?
N1' Tb N4' 66.7(6) . . ?
N7' Tb N4' 64.7(7) . . ?
C2 N1 C13 110.8(13) . . ?
C2 N1 C12 109.5(12) . . ?
C13 N1 C12 108.6(12) . . ?
C2 N1 Tb 111.2(10) . . ?
C13 N1 Tb 107.0(11) . . ?
C12 N1 Tb 109.7(10) . . ?
C3 C2 N1 113.5(14) . . ?
C2 C3 N4 112.7(13) . . ?
C5 N4 C16 110.2(13) . . ?
C5 N4 C3 111.3(13) . . ?
C16 N4 C3 110.5(13) . . ?
C5 N4 Tb 110.6(11) . . ?
C16 N4 Tb 103.3(12) . . ?
C3 N4 Tb 110.7(10) . . ?
C6 C5 N4 113.8(14) . . ?
C5 C6 N7 114.1(14) . . ?
C8 N7 C6 109.6(13) . . ?
C8 N7 C19 109.4(12) . . ?
C6 N7 C19 109.9(13) . . ?
C8 N7 Tb 111.2(10) . . ?
C6 N7 Tb 108.7(10) . . ?
C19 N7 Tb 108.0(11) . . ?
C9 C8 N7 113.4(13) . . ?
C8 C9 N10 112.9(13) . . ?
C11 N10 C9 109.5(11) . . ?
C11 N10 C22 108.9(12) . . ?
C9 N10 C22 109.7(12) . . ?
C11 N10 Tb 110.5(9) . . ?
C9 N10 Tb 110.3(10) . . ?
C22 N10 Tb 107.9(10) . . ?
C12 C11 N10 112.9(13) . . ?
C11 C12 N1 112.8(14) . . ?
C14 C13 N1 113.1(12) . . ?
O15 C14 C13 111.2(13) . . ?
C14 O15 Tb 123.9(10) . . ?
C17 C16 N4 111.3(13) . . ?
O18 C17 C16 111.0(13) . . ?
C17 O18 Tb 122.2(10) . . ?
C20 C19 N7 113.2(13) . . ?
O21 C20 C19 110.2(12) . . ?
C20 O21 Tb 126.4(10) . . ?
C23 C22 N10 112.9(12) . . ?
O24 C23 C22 111.3(12) . . ?
C23 O24 Tb 124.1(10) . . ?
C2' N1' C13' 108.7(14) . . ?
C2' N1' C12' 108.6(14) . . ?
C13' N1' C12' 109.8(15) . . ?
C2' N1' Tb 112.2(14) . . ?
C13' N1' Tb 105.1(13) . . ?
C12' N1' Tb 112.3(13) . . ?
C3' C2' N1' 113.6(16) . . ?
C2' C3' N4' 112.5(16) . . ?
C3' N4' C16' 109.5(15) . . ?
C3' N4' C5' 107.2(14) . . ?
C16' N4' C5' 106.8(15) . . ?
C3' N4' Tb 113.3(13) . . ?
C16' N4' Tb 105.7(15) . . ?
C5' N4' Tb 114.1(14) . . ?
C6' C5' N4' 109.9(15) . . ?
C5' C6' N7' 110.9(15) . . ?
C8' N7' C6' 108.1(14) . . ?
C8' N7' C19' 106.9(15) . . ?
C6' N7' C19' 107.9(15) . . ?
C8' N7' Tb 111.5(12) . . ?
C6' N7' Tb 115.5(14) . . ?
C19' N7' Tb 106.6(15) . . ?
C9' C8' N7' 113.4(15) . . ?
C8' C9' N10' 112.5(15) . . ?
C11' N10' C9' 108.6(14) . . ?
C11' N10' C22' 108.2(14) . . ?
C9' N10' C22' 108.9(14) . . ?
C11' N10' Tb 110.2(12) . . ?
C9' N10' Tb 115.3(12) . . ?
C22' N10' Tb 105.5(13) . . ?
C12' C11' N10' 112.3(16) . . ?
C11' C12' N1' 111.6(15) . . ?
C14' C13' N1' 111.8(16) . . ?
O15' C14' C13' 111.5(16) . . ?
C14' O15' Tb 124.4(13) . . ?
C17' C16' N4' 110.0(16) . . ?
O18' C17' C16' 111.8(16) . . ?
C17' O18' Tb 124.2(13) . . ?
C20' C19' N7' 111.8(17) . . ?
O21' C20' C19' 113.8(18) . . ?
C20' O21' Tb 124.2(16) . . ?
C23' C22' N10' 109.6(16) . . ?
O24' C23' C22' 110.5(16) . . ?
C23' O24' Tb 125.8(12) . . ?
O36 Tb' O36 82.2(2) 4 2 ?
O36 Tb' O36 136.8(4) 4 3 ?
O36 Tb' O36 82.2(2) 2 3 ?
O36 Tb' O36 82.2(2) 4 . ?
O36 Tb' O36 136.8(4) 2 . ?
O36 Tb' O36 82.22(15) 3 . ?
O36 Tb' O37 68.4(2) 4 . ?
O36 Tb' O37 68.4(2) 2 . ?
O36 Tb' O37 68.4(2) 3 . ?
O36 Tb' O37 68.4(2) . . ?
O36 Tb' N31 89.8(3) 4 . ?
O36 Tb' N31 156.4(3) 2 . ?
O36 Tb' N31 117.7(3) 3 . ?
O36 Tb' N31 62.9(3) . . ?
O37 Tb' N31 128.8(2) . . ?
O36 Tb' N31 156.4(3) 4 3 ?
O36 Tb' N31 117.7(3) 2 3 ?
O36 Tb' N31 62.9(3) 3 3 ?
O36 Tb' N31 89.8(3) . 3 ?
O37 Tb' N31 128.8(2) . 3 ?
N31 Tb' N31 66.9(3) . 3 ?
O36 Tb' N31 117.7(3) 4 2 ?
O36 Tb' N31 62.9(3) 2 2 ?
O36 Tb' N31 89.8(3) 3 2 ?
O36 Tb' N31 156.4(3) . 2 ?
O37 Tb' N31 128.8(2) . 2 ?
N31 Tb' N31 102.4(5) . 2 ?
N31 Tb' N31 66.9(3) 3 2 ?
O36 Tb' N31 62.9(3) 4 4 ?
O36 Tb' N31 89.8(3) 2 4 ?
O36 Tb' N31 156.4(3) 3 4 ?
O36 Tb' N31 117.7(3) . 4 ?
O37 Tb' N31 128.8(2) . 4 ?
N31 Tb' N31 66.9(3) . 4 ?
N31 Tb' N31 102.4(5) 3 4 ?
N31 Tb' N31 66.9(3) 2 4 ?
C32 N31 C33 107.1(11) . 4 ?
C32 N31 C34 109.6(10) . . ?
C33 N31 C34 109.8(10) 4 . ?
C32 N31 Tb' 112.5(7) . . ?
C33 N31 Tb' 111.8(7) 4 . ?
C34 N31 Tb' 106.1(7) . . ?
N31 C32 C33 111.0(11) . . ?
N31 C33 C32 113.4(11) 3 . ?
N31 C34 C35 111.8(10) . . ?
O36 C35 C34 105.8(10) . . ?
C35 O36 Tb' 129.8(8) . . ?
C38 O37 Tb' 180.000(1) . . ?
O44 Cl4 O41 112.7(8) . . ?
O44 Cl4 O42 110.9(8) . . ?
O41 Cl4 O42 109.7(7) . . ?
O44 Cl4 O43 107.9(8) . . ?
O41 Cl4 O43 107.5(6) . . ?
O42 Cl4 O43 107.8(8) . . ?
O51' Cl5 O54' 113.9(15) . . ?
O51' Cl5 O53' 112.6(15) . . ?
O54' Cl5 O53' 110.6(15) . . ?
O51 Cl5 O54 112.7(13) . . ?
O51 Cl5 O52 114.3(13) . . ?
O54 Cl5 O52 109.7(13) . . ?
O51 Cl5 O53 108.8(14) . . ?
O54 Cl5 O53 106.1(14) . . ?
O52 Cl5 O53 104.7(13) . . ?
O51' Cl5 O52' 107.6(15) . . ?
O54' Cl5 O52' 105.8(15) . . ?
O53' Cl5 O52' 105.6(15) . . ?
O64 Cl6 O61 117.0(12) . . ?
O64' Cl6 O62' 113.2(15) . . ?
O64' Cl6 O61' 110.9(15) . . ?
O62' Cl6 O61' 108.5(15) . . ?
O64' Cl6 O63' 110.3(15) . . ?
O62' Cl6 O63' 108.7(14) . . ?
O61' Cl6 O63' 104.8(14) . . ?
O64 Cl6 O62 113.0(12) . . ?
O61 Cl6 O62 104.8(11) . . ?
O64 Cl6 O63 109.6(11) . . ?
O61 Cl6 O63 107.9(13) . . ?
O62 Cl6 O63 103.4(12) . . ?
O74 Cl7 O74 58.9(24) 4 2 ?
O74 Cl7 O74 58.9(24) 4 . ?
O74 Cl7 O74 88.1(41) 2 . ?
O74 Cl7 O74 88.1(41) 4 3 ?
O74 Cl7 O74 58.9(24) 2 3 ?
O74 Cl7 O74 58.9(24) . 3 ?
O74 Cl7 O72 27.6(33) 4 3 ?
O74 Cl7 O72 85.6(27) 2 3 ?
O74 Cl7 O72 61.7(29) . 3 ?
O74 Cl7 O72 109.6(17) 3 3 ?
O74 Cl7 O72 109.6(17) 4 4 ?
O74 Cl7 O72 61.7(29) 2 4 ?
O74 Cl7 O72 85.6(27) . 4 ?
O74 Cl7 O72 27.6(32) 3 4 ?
O72 Cl7 O72 134.9(38) 3 4 ?
O74 Cl7 O72 85.6(27) 4 2 ?
O74 Cl7 O72 109.6(17) 2 2 ?
O74 Cl7 O72 27.6(32) . 2 ?
O74 Cl7 O72 61.7(29) 3 2 ?
O72 Cl7 O72 81.6(13) 3 2 ?
O72 Cl7 O72 81.6(13) 4 2 ?
O74 Cl7 O72 61.7(29) 4 . ?
O74 Cl7 O72 27.6(32) 2 . ?
O74 Cl7 O72 109.6(17) . . ?
O74 Cl7 O72 85.6(27) 3 . ?
O72 Cl7 O72 81.6(13) 3 . ?
O72 Cl7 O72 81.6(13) 4 . ?
O72 Cl7 O72 134.9(38) 2 . ?
O74 Cl7 O73 157.0(31) 4 . ?
O74 Cl7 O73 102.7(36) 2 . ?
O74 Cl7 O73 110.6(17) . . ?
O74 Cl7 O73 69.6(31) 3 . ?
O72 Cl7 O73 168.9(19) 3 . ?
O72 Cl7 O73 47.4(26) 4 . ?
O72 Cl7 O73 88.6(24) 2 . ?
O72 Cl7 O73 109.2(17) . . ?
O74 Cl7 O73 69.6(31) 4 2 ?
O74 Cl7 O73 110.6(17) 2 2 ?
O74 Cl7 O73 102.7(35) . 2 ?
O74 Cl7 O73 157.0(30) 3 2 ?
O72 Cl7 O73 47.4(26) 3 2 ?
O72 Cl7 O73 168.9(19) 4 2 ?
O72 Cl7 O73 109.2(17) 2 2 ?
O72 Cl7 O73 88.6(24) . 2 ?
O73 Cl7 O73 133.1(46) . 2 ?
O74 Cl7 O73 102.7(36) 4 3 ?
O74 Cl7 O73 69.6(31) 2 3 ?
O74 Cl7 O73 157.0(30) . 3 ?
O74 Cl7 O73 110.6(17) 3 3 ?
O72 Cl7 O73 109.2(17) 3 3 ?
O72 Cl7 O73 88.6(24) 4 3 ?
O72 Cl7 O73 168.9(19) 2 3 ?
O72 Cl7 O73 47.4(26) . 3 ?
O73 Cl7 O73 80.9(17) . 3 ?
O73 Cl7 O73 80.9(17) 2 3 ?
O74 Cl7 O73 110.6(17) 4 4 ?
O74 Cl7 O73 157.0(31) 2 4 ?
O74 Cl7 O73 69.6(31) . 4 ?
O74 Cl7 O73 102.7(35) 3 4 ?
O72 Cl7 O73 88.6(24) 3 4 ?
O72 Cl7 O73 109.2(17) 4 4 ?
O72 Cl7 O73 47.4(26) 2 4 ?
O72 Cl7 O73 168.9(19) . 4 ?
O73 Cl7 O73 80.9(17) . 4 ?
O73 Cl7 O73 80.9(17) 2 4 ?
O73 Cl7 O73 133.1(46) 3 4 ?
O74 Cl7 O71 94.6(26) 4 . ?
O74 Cl7 O71 135.1(30) 2 . ?
O74 Cl7 O71 109.5(17) . . ?
O74 Cl7 O71 164.1(24) 3 . ?
O72 Cl7 O71 69.1(29) 3 . ?
O72 Cl7 O71 155.7(27) 4 . ?
O72 Cl7 O71 102.9(30) 2 . ?
O72 Cl7 O71 109.4(16) . . ?
O73 Cl7 O71 108.4(17) . . ?
O73 Cl7 O71 26.8(37) 2 . ?
O73 Cl7 O71 84.1(26) 3 . ?
O73 Cl7 O71 61.8(27) 4 . ?
O74 Cl7 O71 109.5(17) 4 4 ?
O74 Cl7 O71 94.6(26) 2 4 ?
O74 Cl7 O71 164.1(24) . 4 ?
O74 Cl7 O71 135.1(29) 3 4 ?
O72 Cl7 O71 102.9(30) 3 4 ?
O72 Cl7 O71 109.4(16) 4 4 ?
O72 Cl7 O71 155.7(27) 2 4 ?
O72 Cl7 O71 69.1(29) . 4 ?
O73 Cl7 O71 84.1(26) . 4 ?
O73 Cl7 O71 61.8(27) 2 4 ?
O73 Cl7 O71 26.8(37) 3 4 ?
O73 Cl7 O71 108.4(16) 4 4 ?
O71 Cl7 O71 58.3(25) . 4 ?
O74 Cl7 O71 164.1(24) 4 2 ?
O74 Cl7 O71 109.5(17) 2 2 ?
O74 Cl7 O71 135.1(30) . 2 ?
O74 Cl7 O71 94.6(26) 3 2 ?
O72 Cl7 O71 155.7(27) 3 2 ?
O72 Cl7 O71 69.1(29) 4 2 ?
O72 Cl7 O71 109.4(16) 2 2 ?
O72 Cl7 O71 102.9(30) . 2 ?
O73 Cl7 O71 26.8(37) . 2 ?
O73 Cl7 O71 108.4(16) 2 2 ?
O73 Cl7 O71 61.8(27) 3 2 ?
O73 Cl7 O71 84.1(26) 4 2 ?
O71 Cl7 O71 87.1(42) . 2 ?
O71 Cl7 O71 58.3(25) 4 2 ?
O74 Cl7 O71 135.1(30) 4 3 ?
O74 Cl7 O71 164.1(24) 2 3 ?
O74 Cl7 O71 94.6(26) . 3 ?
O74 Cl7 O71 109.5(17) 3 3 ?
O72 Cl7 O71 109.4(16) 3 3 ?
O72 Cl7 O71 102.9(30) 4 3 ?
O72 Cl7 O71 69.1(29) 2 3 ?
O72 Cl7 O71 155.7(27) . 3 ?
O73 Cl7 O71 61.8(27) . 3 ?
O73 Cl7 O71 84.1(26) 2 3 ?
O73 Cl7 O71 108.4(17) 3 3 ?
O73 Cl7 O71 26.8(37) 4 3 ?
O71 Cl7 O71 58.3(25) . 3 ?
O71 Cl7 O71 87.1(42) 4 3 ?
O71 Cl7 O71 58.3(25) 2 3 ?
O81 Cl8 O81 110.4(7) 2_565 8_665 ?
O81 Cl8 O81 107.7(13) 2_565 . ?
O81 Cl8 O81 110.4(7) 8_665 . ?
O81 Cl8 O81 110.4(7) 2_565 7_565 ?
O81 Cl8 O81 107.7(13) 8_665 7_565 ?
O81 Cl8 O81 110.4(7) . 7_565 ?
O92 O92 O92 84.9(28) 7_566 8_666 ?
O92 O92 O92 47.6(14) 7_566 2_565 ?
O92 O92 O92 47.6(14) 8_666 2_565 ?

loop_
_geom_bond_atom_site_label_1
_geom_bond_atom_site_label_2
_geom_bond_distance
_geom_bond_site_symmetry_2
_geom_bond_publ_flag
Tb O24' 2.338(15) . ?
Tb O15' 2.36(2) . ?
Tb O21' 2.38(2) . ?
Tb O21 2.388(15) . ?
Tb O18 2.392(13) . ?
Tb O18' 2.41(2) . ?
Tb O15 2.446(12) . ?
Tb O24 2.446(14) . ?
Tb O30 2.549(10) . ?
Tb N10' 2.60(2) . ?
Tb N4 2.60(2) . ?
Tb N10 2.611(13) . ?
Tb N1' 2.61(2) . ?
Tb N7 2.612(14) . ?
Tb N1 2.619(14) . ?
Tb N7' 2.64(2) . ?
Tb N4' 2.65(2) . ?
N1 C2 1.47(2) . ?
N1 C13 1.49(2) . ?
N1 C12 1.49(2) . ?
C2 C3 1.453(10) . ?
C3 N4 1.48(2) . ?
N4 C5 1.47(2) . ?
N4 C16 1.47(2) . ?
C5 C6 1.451(10) . ?
C6 N7 1.48(2) . ?
N7 C8 1.47(2) . ?
N7 C19 1.48(2) . ?
C8 C9 1.455(10) . ?
C9 N10 1.48(2) . ?
N10 C11 1.48(2) . ?
N10 C22 1.49(2) . ?
C11 C12 1.452(10) . ?
C13 C14 1.455(10) . ?
C14 O15 1.408(10) . ?
C16 C17 1.453(10) . ?
C17 O18 1.407(9) . ?
C19 C20 1.456(10) . ?
C20 O21 1.413(9) . ?
C22 C23 1.452(10) . ?
C23 O24 1.412(9) . ?
N1' C2' 1.48(2) . ?
N1' C13' 1.48(2) . ?
N1' C12' 1.48(2) . ?
C2' C3' 1.448(10) . ?
C3' N4' 1.48(2) . ?
N4' C16' 1.49(2) . ?
N4' C5' 1.50(2) . ?
C5' C6' 1.456(10) . ?
C6' N7' 1.49(2) . ?
N7' C8' 1.49(2) . ?
N7' C19' 1.49(2) . ?
C8' C9' 1.445(10) . ?
C9' N10' 1.49(2) . ?
N10' C11' 1.48(2) . ?
N10' C22' 1.50(2) . ?
C11' C12' 1.452(10) . ?
C13' C14' 1.454(10) . ?
C14' O15' 1.402(10) . ?
C16' C17' 1.453(10) . ?
C17' O18' 1.403(10) . ?
C19' C20' 1.452(10) . ?
C20' O21' 1.402(10) . ?
C22' C23' 1.457(10) . ?
C23' O24' 1.406(10) . ?
Tb' O36 2.401(7) 4 ?
Tb' O36 2.401(7) 2 ?
Tb' O36 2.401(7) 3 ?
Tb' O36 2.401(7) . ?
Tb' O37 2.43(2) . ?
Tb' N31 2.669(9) . ?
Tb' N31 2.669(9) 3 ?
Tb' N31 2.669(9) 2 ?
Tb' N31 2.669(9) 4 ?
N31 C32 1.471(15) . ?
N31 C33 1.49(2) 4 ?
N31 C34 1.49(2) . ?
C32 C33 1.51(2) . ?
C33 N31 1.49(2) 3 ?
C34 C35 1.53(2) . ?
C35 O36 1.416(14) . ?
O37 C38 1.31(3) . ?
Cl4 O44 1.415(12) . ?
Cl4 O41 1.432(10) . ?
Cl4 O42 1.438(10) . ?
Cl4 O43 1.453(10) . ?
Cl5 O51 1.39(2) . ?
Cl5 O51' 1.40(2) . ?
Cl5 O54' 1.42(2) . ?
Cl5 O53' 1.43(2) . ?
Cl5 O54 1.443(15) . ?
Cl5 O52 1.454(15) . ?
Cl5 O53 1.46(2) . ?
Cl5 O52' 1.49(2) . ?
Cl6 O64 1.387(14) . ?
Cl6 O64' 1.40(2) . ?
Cl6 O61 1.410(15) . ?
Cl6 O62' 1.42(2) . ?
Cl6 O61' 1.46(2) . ?
Cl6 O63' 1.46(2) . ?
Cl6 O62 1.472(14) . ?
Cl6 O63 1.473(15) . ?
Cl7 O74 1.43(2) 4 ?
Cl7 O74 1.43(2) 2 ?
Cl7 O74 1.43(2) . ?
Cl7 O74 1.43(2) 3 ?
Cl7 O72 1.43(2) 3 ?
Cl7 O72 1.43(2) 4 ?
Cl7 O72 1.43(2) 2 ?
Cl7 O72 1.43(2) . ?
Cl7 O73 1.43(2) . ?
Cl7 O73 1.43(2) 2 ?
Cl7 O73 1.43(2) 3 ?
Cl7 O73 1.43(2) 4 ?
Cl7 O71 1.44(2) . ?
Cl7 O71 1.44(2) 4 ?
Cl7 O71 1.44(2) 2 ?
Cl7 O71 1.44(2) 3 ?
Cl8 O81 1.396(14) 2_565 ?
Cl8 O81 1.396(14) 8_665 ?
Cl8 O81 1.396(14) . ?
Cl8 O81 1.396(14) 7_565 ?
O92 O92 1.21(5) 7_566 ?
O92 O92 1.21(5) 8_666 ?
O92 O92 1.64(7) 2_565 ?
